data_7241139
loop_
_publ_author_name
'Lara-Cer\'on, Jes\'us A.'
'Jim\'enez P\'erez, V\'ictor M.'
'Xochicale-Santana, Leonardo'
'Ochoa, Mar\'ia E.'
'Ch\'avez-Reyes, Arturo'
'Mu\~noz-Flores, Blanca M.'

_publ_section_title
;
 Boron Schiff bases derived from \a-amino acids as nucleoli/cytoplasm
 cell-staining fluorescent probes in vitro
;
_journal_issue 53
_journal_name_full 'RSC Advances'
_journal_page_first 31748
_journal_page_last 31757
_journal_paper_doi 10.1039/D0RA05948J
_journal_volume 10
_journal_year 2020
_chemical_formula_sum 'C34 H27 B N2 O3'
_chemical_formula_weight 522.38
_space_group_crystal_system monoclinic
_space_group_IT_number 14
_space_group_name_Hall '-P 2yn'
_space_group_name_H-M_alt 'P 1 21/n 1'
_atom_sites_solution_hydrogens mixed
_audit_creation_method SHELXL-2018/1
_audit_update_record
;
2020-05-08 deposited with the CCDC.	2020-07-24 downloaded from the CCDC.
;
_cell_angle_alpha 90
_cell_angle_beta 108.815(18)
_cell_angle_gamma 90
_cell_formula_units_Z 4
_cell_length_a 16.587(9)
_cell_length_b 10.184(5)
_cell_length_c 17.383(9)
_cell_measurement_reflns_used 91199
_cell_measurement_temperature 293(2)
_cell_measurement_theta_max 28.74
_cell_measurement_theta_min 2.35
_cell_volume 2779(3)
_computing_structure_refinement 'SHELXL-2018/1 (Sheldrick, 2018)'
_computing_structure_solution 'SHELXT 2014/5 (Sheldrick, 2014)'
_diffrn_ambient_temperature 293(2)
_diffrn_measured_fraction_theta_full 0.998
_diffrn_measured_fraction_theta_max 0.995
_diffrn_measurement_device_type 'Bruker APEX-II'
_diffrn_measurement_method '\f or \w oscillation scans'
_diffrn_radiation_type MoK\a
_diffrn_radiation_wavelength 0.71073
_diffrn_reflns_av_R_equivalents 0.0764
_diffrn_reflns_av_unetI/netI 0.0403
_diffrn_reflns_Laue_measured_fraction_full 0.998
_diffrn_reflns_Laue_measured_fraction_max 0.995
_diffrn_reflns_limit_h_max 22
_diffrn_reflns_limit_h_min -22
_diffrn_reflns_limit_k_max 13
_diffrn_reflns_limit_k_min -13
_diffrn_reflns_limit_l_max 23
_diffrn_reflns_limit_l_min -23
_diffrn_reflns_number 91199
_diffrn_reflns_point_group_measured_fraction_full 0.998
_diffrn_reflns_point_group_measured_fraction_max 0.995
_diffrn_reflns_theta_full 25.242
_diffrn_reflns_theta_max 28.741
_diffrn_reflns_theta_min 2.352
_exptl_absorpt_coefficient_mu 0.079
_exptl_absorpt_correction_type multi-scan
_exptl_crystal_colour yellow
_exptl_crystal_density_diffrn 1.248
_exptl_crystal_description block
_exptl_crystal_F_000 1096
_exptl_crystal_preparation Luminescent
_exptl_crystal_recrystallization_method 'Re-crystallisation from solvent'
_exptl_crystal_size_max 0.300
_exptl_crystal_size_mid 0.230
_exptl_crystal_size_min 0.200
_refine_diff_density_max 0.245
_refine_diff_density_min -0.200
_refine_diff_density_rms 0.042
_refine_ls_extinction_method none
_refine_ls_goodness_of_fit_ref 1.074
_refine_ls_hydrogen_treatment mixed
_refine_ls_matrix_type full
_refine_ls_number_parameters 373
_refine_ls_number_reflns 7190
_refine_ls_number_restraints 1
_refine_ls_restrained_S_all 1.074
_refine_ls_R_factor_all 0.1033
_refine_ls_R_factor_gt 0.0587
_refine_ls_shift/su_max 0.000
_refine_ls_shift/su_mean 0.000
_refine_ls_structure_factor_coef Fsqd
_refine_ls_weighting_details 'w=1/[\s^2^(Fo^2^)+(0.0472P)^2^+1.1008P] where P=(Fo^2^+2Fc^2^)/3'
_refine_ls_weighting_scheme calc
_refine_ls_wR_factor_gt 0.1194
_refine_ls_wR_factor_ref 0.1374
_reflns_Friedel_coverage 0.000
_reflns_number_gt 4751
_reflns_number_total 7190
_reflns_threshold_expression 'I > 2\s(I)'
_cod_data_source_file d0ra05948j2.cif
_cod_data_source_block shelx
_cod_depositor_comments 'Adding full bibliography for 7241139.cif.'
_cod_original_sg_symbol_H-M 'P 21/n'
_cod_database_code 7241139
_shelx_shelxl_version_number 2018/1
_shelx_space_group_comment
;
The symmetry employed for this shelxl refinement is uniquely defined
by the following loop, which should always be used as a source of
symmetry information in preference to the above space-group names.
They are only intended as comments.
;
_shelx_estimated_absorpt_t_min 0.977
_shelx_estimated_absorpt_t_max 0.984

loop_
_space_group_symop_operation_xyz
'x, y, z'
'-x+1/2, y+1/2, -z+1/2'
'-x, -y, -z'
'x-1/2, -y-1/2, z-1/2'

loop_
_atom_site_label
_atom_site_type_symbol
_atom_site_fract_x
_atom_site_fract_y
_atom_site_fract_z
_atom_site_U_iso_or_equiv
_atom_site_adp_type
_atom_site_occupancy
_atom_site_site_symmetry_order
_atom_site_calc_flag
_atom_site_refinement_flags_posn
_atom_site_refinement_flags_adp
_atom_site_refinement_flags_occupancy
_atom_site_disorder_assembly
_atom_site_disorder_group
O1 O 0.43993(8) 0.57576(13) 0.41223(7) 0.0440(3) Uani 1 1 d . . . . .
O2 O 0.57801(8) 0.52851(14) 0.45183(7) 0.0453(3) Uani 1 1 d D . . . .
N2 N 0.63758(13) 0.97116(17) 0.50893(10) 0.0567(5) Uani 1 1 d . . . . .
O3 O 0.50249(8) 0.50867(11) 0.11723(6) 0.0369(3) Uani 1 1 d . . . . .
N1 N 0.51566(8) 0.54378(12) 0.26129(7) 0.0255(3) Uani 1 1 d . . . . .
C19 C 0.47347(16) 1.1997(2) 0.38668(17) 0.0650(6) Uani 1 1 d . . . . .
H19 H 0.448074 1.280872 0.387407 0.078 Uiso 1 1 calc R U . . .
C20 C 0.44668(15) 1.1232(2) 0.31574(15) 0.0620(6) Uani 1 1 d . . . . .
H20 H 0.404390 1.154662 0.270106 0.074 Uiso 1 1 calc R U . . .
C21 C 0.48267(13) 1.00150(19) 0.31318(12) 0.0485(5) Uani 1 1 d . . . . .
H21 H 0.464525 0.950643 0.266296 0.058 Uiso 1 1 calc R U . . .
C22 C 0.54663(11) 0.95590(17) 0.38190(10) 0.0372(4) Uani 1 1 d . . . . .
C15 C 0.59880(11) 0.84019(17) 0.39952(10) 0.0363(4) Uani 1 1 d . . . . .
C14 C 0.59791(11) 0.72925(16) 0.34296(10) 0.0355(4) Uani 1 1 d . . . . .
H14A H 0.647883 0.675054 0.366629 0.043 Uiso 1 1 calc R U . . .
H14B H 0.601254 0.764647 0.292277 0.043 Uiso 1 1 calc R U . . .
C13 C 0.51818(10) 0.64336(15) 0.32496(8) 0.0277(3) Uani 1 1 d . . . . .
H13 H 0.468487 0.700624 0.303475 0.033 Uiso 1 1 calc R U . . .
C10 C 0.57972(10) 0.35872(15) 0.21944(9) 0.0290(3) Uani 1 1 d . . . . .
C9 C 0.63252(10) 0.24328(15) 0.24133(10) 0.0330(4) Uani 1 1 d . . . . .
C4 C 0.65296(11) 0.17498(18) 0.17877(12) 0.0424(4) Uani 1 1 d . . . . .
C5 C 0.70204(14) 0.0584(2) 0.19904(16) 0.0600(6) Uani 1 1 d . . . . .
H5 H 0.714757 0.011778 0.158417 0.072 Uiso 1 1 calc R U . . .
C6 C 0.73074(14) 0.0139(2) 0.27664(17) 0.0640(6) Uani 1 1 d . . . . .
H6 H 0.761893 -0.063696 0.288490 0.077 Uiso 1 1 calc R U . . .
C18 C 0.53611(16) 1.1574(2) 0.45479(15) 0.0598(6) Uani 1 1 d . . . . .
H18 H 0.553592 1.208604 0.501575 0.072 Uiso 1 1 calc R U . . .
C17 C 0.57272(13) 1.03574(19) 0.45178(11) 0.0453(5) Uani 1 1 d . . . . .
C12 C 0.51137(10) 0.57761(15) 0.40192(9) 0.0300(3) Uani 1 1 d . . . . .
C1 C 0.54952(11) 0.40070(16) 0.13879(10) 0.0334(4) Uani 1 1 d . . . . .
C23 C 0.37091(11) 0.46386(17) 0.15982(10) 0.0382(4) Uani 1 1 d . . . . .
C28 C 0.32507(14) 0.4677(3) 0.21419(13) 0.0642(6) Uani 1 1 d . . . . .
H28 H 0.340380 0.528468 0.256364 0.077 Uiso 1 1 calc R U . . .
C27 C 0.25736(17) 0.3839(4) 0.20751(18) 0.0947(11) Uani 1 1 d . . . . .
H27 H 0.227903 0.389660 0.244742 0.114 Uiso 1 1 calc R U . . .
C26 C 0.23370(18) 0.2934(3) 0.1471(2) 0.1000(13) Uani 1 1 d . . . . .
H26 H 0.188865 0.236352 0.143501 0.120 Uiso 1 1 calc R U . . .
C25 C 0.27598(18) 0.2865(2) 0.0915(2) 0.0919(11) Uani 1 1 d . . . . .
H25 H 0.259478 0.225393 0.049621 0.110 Uiso 1 1 calc R U . . .
C24 C 0.34391(13) 0.3712(2) 0.09767(15) 0.0614(6) Uani 1 1 d . . . . .
H24 H 0.371954 0.365691 0.059288 0.074 Uiso 1 1 calc R U . . .
C29 C 0.43150(11) 0.71084(16) 0.14373(9) 0.0331(4) Uani 1 1 d . . . . .
C34 C 0.35364(13) 0.77089(19) 0.13433(10) 0.0445(4) Uani 1 1 d . . . . .
H34 H 0.310924 0.723112 0.145470 0.053 Uiso 1 1 calc R U . . .
C33 C 0.33783(16) 0.9013(2) 0.10854(13) 0.0614(6) Uani 1 1 d . . . . .
H33 H 0.284878 0.938582 0.102169 0.074 Uiso 1 1 calc R U . . .
C32 C 0.4000(2) 0.9743(2) 0.09265(13) 0.0698(7) Uani 1 1 d . . . . .
H32 H 0.389579 1.061280 0.076175 0.084 Uiso 1 1 calc R U . . .
C31 C 0.47736(17) 0.9186(2) 0.10112(13) 0.0625(6) Uani 1 1 d . . . . .
H31 H 0.519626 0.967635 0.090058 0.075 Uiso 1 1 calc R U . . .
C30 C 0.49300(13) 0.78856(18) 0.12628(11) 0.0453(5) Uani 1 1 d . . . . .
H30 H 0.545985 0.752217 0.131664 0.054 Uiso 1 1 calc R U . . .
C2 C 0.57387(13) 0.3340(2) 0.07831(11) 0.0506(5) Uani 1 1 d . . . . .
H2 H 0.556250 0.364696 0.025085 0.061 Uiso 1 1 calc R U . . .
C3 C 0.62301(14) 0.2252(2) 0.09858(12) 0.0547(5) Uani 1 1 d . . . . .
H3 H 0.637749 0.181426 0.058067 0.066 Uiso 1 1 calc R U . . .
C8 C 0.66523(12) 0.19516(19) 0.32147(13) 0.0468(5) Uani 1 1 d . . . . .
H8 H 0.653597 0.239954 0.363312 0.056 Uiso 1 1 calc R U . . .
C7 C 0.71389(14) 0.0835(2) 0.33875(16) 0.0604(6) Uani 1 1 d . . . . .
H7 H 0.735725 0.054021 0.392120 0.072 Uiso 1 1 calc R U . . .
C16 C 0.65248(13) 0.85419(19) 0.47719(11) 0.0497(5) Uani 1 1 d . . . . .
H16 H 0.693304 0.793078 0.504602 0.060 Uiso 1 1 calc R U . . .
C11 C 0.56855(10) 0.44572(15) 0.27910(9) 0.0279(3) Uani 1 1 d . . . . .
B B 0.45155(12) 0.55810(17) 0.16820(10) 0.0288(4) Uani 1 1 d . . . . .
H17 H 0.6587(18) 0.994(3) 0.5604(18) 0.093(9) Uiso 1 1 d . . . . .
H11 H 0.6052(11) 0.4340(17) 0.3357(11) 0.037(5) Uiso 1 1 d . . . . .
H12 H 0.573(3) 0.502(4) 0.4985(14) 0.171(17) Uiso 1 1 d D . . . .

loop_
_atom_site_aniso_label
_atom_site_aniso_U_11
_atom_site_aniso_U_22
_atom_site_aniso_U_33
_atom_site_aniso_U_23
_atom_site_aniso_U_13
_atom_site_aniso_U_12
O1 0.0455(7) 0.0536(8) 0.0383(6) 0.0060(6) 0.0210(6) 0.0093(6)
O2 0.0479(8) 0.0540(8) 0.0316(6) 0.0111(6) 0.0093(6) 0.0111(6)
N2 0.0764(13) 0.0481(10) 0.0361(9) -0.0165(8) 0.0050(8) -0.0135(9)
O3 0.0502(7) 0.0367(7) 0.0249(5) -0.0007(5) 0.0138(5) 0.0083(6)
N1 0.0331(7) 0.0219(6) 0.0222(6) -0.0014(5) 0.0099(5) 0.0008(5)
C19 0.0729(16) 0.0340(11) 0.0986(19) -0.0108(12) 0.0420(15) 0.0020(11)
C20 0.0589(13) 0.0465(13) 0.0752(15) 0.0027(11) 0.0140(11) 0.0094(10)
C21 0.0528(12) 0.0397(11) 0.0479(11) -0.0054(9) 0.0093(9) 0.0004(9)
C22 0.0459(10) 0.0294(9) 0.0374(9) -0.0070(7) 0.0148(8) -0.0078(8)
C15 0.0443(10) 0.0313(9) 0.0307(8) -0.0041(7) 0.0084(7) -0.0079(8)
C14 0.0423(10) 0.0304(9) 0.0333(8) -0.0025(7) 0.0115(7) -0.0013(7)
C13 0.0359(8) 0.0237(8) 0.0221(7) -0.0018(6) 0.0075(6) 0.0043(7)
C10 0.0326(8) 0.0241(8) 0.0338(8) -0.0029(6) 0.0155(7) -0.0020(6)
C9 0.0304(8) 0.0248(8) 0.0492(10) -0.0019(7) 0.0205(7) -0.0007(7)
C4 0.0384(10) 0.0325(9) 0.0612(12) -0.0123(8) 0.0228(9) -0.0009(8)
C5 0.0522(12) 0.0445(12) 0.0927(17) -0.0152(12) 0.0366(12) 0.0096(10)
C6 0.0513(13) 0.0405(12) 0.108(2) 0.0110(12) 0.0359(13) 0.0195(10)
C18 0.0822(16) 0.0382(11) 0.0695(14) -0.0218(10) 0.0392(13) -0.0118(11)
C17 0.0605(12) 0.0364(10) 0.0426(10) -0.0119(8) 0.0217(9) -0.0135(9)
C12 0.0385(9) 0.0245(8) 0.0259(7) -0.0046(6) 0.0086(7) 0.0040(7)
C1 0.0380(9) 0.0307(9) 0.0327(8) -0.0078(7) 0.0132(7) -0.0017(7)
C23 0.0359(9) 0.0299(9) 0.0396(9) 0.0057(7) -0.0007(7) 0.0014(7)
C28 0.0498(12) 0.0882(18) 0.0507(12) 0.0122(12) 0.0108(10) -0.0211(12)
C27 0.0550(15) 0.134(3) 0.0820(18) 0.049(2) 0.0041(13) -0.0305(17)
C26 0.0490(16) 0.075(2) 0.140(3) 0.055(2) -0.0187(18) -0.0229(15)
C25 0.0549(16) 0.0364(13) 0.142(3) -0.0113(16) -0.0266(17) -0.0044(12)
C24 0.0432(11) 0.0403(11) 0.0817(15) -0.0166(11) -0.0063(10) 0.0016(9)
C29 0.0436(10) 0.0292(8) 0.0213(7) -0.0019(6) 0.0032(7) 0.0015(7)
C34 0.0516(11) 0.0402(10) 0.0346(9) -0.0004(8) 0.0041(8) 0.0102(9)
C33 0.0771(16) 0.0467(13) 0.0490(12) -0.0009(10) 0.0042(11) 0.0255(12)
C32 0.118(2) 0.0290(11) 0.0499(12) 0.0046(9) 0.0095(13) 0.0121(13)
C31 0.0965(19) 0.0378(11) 0.0500(12) 0.0048(9) 0.0193(12) -0.0138(12)
C30 0.0597(12) 0.0360(10) 0.0378(9) 0.0010(8) 0.0123(9) -0.0043(9)
C2 0.0632(13) 0.0562(13) 0.0344(9) -0.0128(9) 0.0184(9) 0.0088(10)
C3 0.0616(13) 0.0563(13) 0.0511(12) -0.0242(10) 0.0249(10) 0.0072(11)
C8 0.0509(11) 0.0379(10) 0.0594(12) 0.0123(9) 0.0284(9) 0.0135(9)
C7 0.0573(13) 0.0478(12) 0.0857(16) 0.0250(12) 0.0366(12) 0.0207(10)
C16 0.0597(12) 0.0397(11) 0.0393(10) -0.0043(8) 0.0014(9) -0.0062(9)
C11 0.0343(8) 0.0251(8) 0.0255(7) 0.0024(6) 0.0115(6) 0.0016(7)
B 0.0368(10) 0.0258(9) 0.0217(8) -0.0018(7) 0.0066(7) 0.0018(8)

loop_
_atom_type_symbol
_atom_type_description
_atom_type_scat_dispersion_real
_atom_type_scat_dispersion_imag
_atom_type_scat_source
C C 0.0033 0.0016 'International Tables Vol C Tables 4.2.6.8 and 6.1.1.4'
H H 0.0000 0.0000 'International Tables Vol C Tables 4.2.6.8 and 6.1.1.4'
N N 0.0061 0.0033 'International Tables Vol C Tables 4.2.6.8 and 6.1.1.4'
O O 0.0106 0.0060 'International Tables Vol C Tables 4.2.6.8 and 6.1.1.4'
B B 0.0013 0.0007 'International Tables Vol C Tables 4.2.6.8 and 6.1.1.4'

loop_
_geom_angle_atom_site_label_1
_geom_angle_atom_site_label_2
_geom_angle_atom_site_label_3
_geom_angle
_geom_angle_site_symmetry_1
_geom_angle_site_symmetry_3
_geom_angle_publ_flag
C12 O2 H12 115(3) . . ?
C16 N2 C17 109.04(16) . . ?
C16 N2 H17 125.2(18) . . ?
C17 N2 H17 124.8(18) . . ?
C1 O3 B 120.24(13) . . ?
C11 N1 C13 119.38(12) . . ?
C11 N1 B 118.64(12) . . ?
C13 N1 B 121.91(12) . . ?
C18 C19 C20 121.5(2) . . ?
C18 C19 H19 119.2 . . ?
C20 C19 H19 119.2 . . ?
C21 C20 C19 120.5(2) . . ?
C21 C20 H20 119.7 . . ?
C19 C20 H20 119.7 . . ?
C20 C21 C22 119.17(19) . . ?
C20 C21 H21 120.4 . . ?
C22 C21 H21 120.4 . . ?
C21 C22 C17 118.87(17) . . ?
C21 C22 C15 134.02(16) . . ?
C17 C22 C15 107.06(16) . . ?
C16 C15 C22 106.35(16) . . ?
C16 C15 C14 126.51(17) . . ?
C22 C15 C14 127.07(15) . . ?
C15 C14 C13 113.01(14) . . ?
C15 C14 H14A 109.0 . . ?
C13 C14 H14A 109.0 . . ?
C15 C14 H14B 109.0 . . ?
C13 C14 H14B 109.0 . . ?
H14A C14 H14B 107.8 . . ?
N1 C13 C14 110.83(13) . . ?
N1 C13 C12 111.00(13) . . ?
C14 C13 C12 111.91(13) . . ?
N1 C13 H13 107.6 . . ?
C14 C13 H13 107.6 . . ?
C12 C13 H13 107.6 . . ?
C1 C10 C11 116.96(15) . . ?
C1 C10 C9 120.38(14) . . ?
C11 C10 C9 121.79(15) . . ?
C8 C9 C4 118.39(16) . . ?
C8 C9 C10 123.47(15) . . ?
C4 C9 C10 118.14(16) . . ?
C3 C4 C5 122.53(18) . . ?
C3 C4 C9 118.84(17) . . ?
C5 C4 C9 118.62(19) . . ?
C6 C5 C4 121.1(2) . . ?
C6 C5 H5 119.4 . . ?
C4 C5 H5 119.4 . . ?
C5 C6 C7 120.5(2) . . ?
C5 C6 H6 119.8 . . ?
C7 C6 H6 119.8 . . ?
C19 C18 C17 117.9(2) . . ?
C19 C18 H18 121.1 . . ?
C17 C18 H18 121.1 . . ?
N2 C17 C18 130.55(19) . . ?
N2 C17 C22 107.36(17) . . ?
C18 C17 C22 122.1(2) . . ?
O1 C12 O2 123.48(15) . . ?
O1 C12 C13 118.06(14) . . ?
O2 C12 C13 118.45(15) . . ?
O3 C1 C10 121.62(14) . . ?
O3 C1 C2 118.00(16) . . ?
C10 C1 C2 120.22(16) . . ?
C28 C23 C24 115.8(2) . . ?
C28 C23 B 122.71(17) . . ?
C24 C23 B 121.45(18) . . ?
C27 C28 C23 122.1(3) . . ?
C27 C28 H28 118.9 . . ?
C23 C28 H28 118.9 . . ?
C26 C27 C28 120.5(3) . . ?
C26 C27 H27 119.7 . . ?
C28 C27 H27 119.7 . . ?
C27 C26 C25 119.7(3) . . ?
C27 C26 H26 120.1 . . ?
C25 C26 H26 120.1 . . ?
C26 C25 C24 120.0(3) . . ?
C26 C25 H25 120.0 . . ?
C24 C25 H25 120.0 . . ?
C23 C24 C25 121.8(3) . . ?
C23 C24 H24 119.1 . . ?
C25 C24 H24 119.1 . . ?
C34 C29 C30 116.11(17) . . ?
C34 C29 B 123.92(16) . . ?
C30 C29 B 119.88(16) . . ?
C29 C34 C33 121.8(2) . . ?
C29 C34 H34 119.1 . . ?
C33 C34 H34 119.1 . . ?
C32 C33 C34 120.3(2) . . ?
C32 C33 H33 119.9 . . ?
C34 C33 H33 119.9 . . ?
C31 C32 C33 119.7(2) . . ?
C31 C32 H32 120.2 . . ?
C33 C32 H32 120.2 . . ?
C32 C31 C30 120.1(2) . . ?
C32 C31 H31 119.9 . . ?
C30 C31 H31 119.9 . . ?
C31 C30 C29 122.1(2) . . ?
C31 C30 H30 119.0 . . ?
C29 C30 H30 119.0 . . ?
C3 C2 C1 119.47(18) . . ?
C3 C2 H2 120.3 . . ?
C1 C2 H2 120.3 . . ?
C2 C3 C4 122.85(17) . . ?
C2 C3 H3 118.6 . . ?
C4 C3 H3 118.6 . . ?
C7 C8 C9 121.11(19) . . ?
C7 C8 H8 119.4 . . ?
C9 C8 H8 119.4 . . ?
C8 C7 C6 120.2(2) . . ?
C8 C7 H7 119.9 . . ?
C6 C7 H7 119.9 . . ?
C15 C16 N2 110.18(18) . . ?
C15 C16 H16 124.9 . . ?
N2 C16 H16 124.9 . . ?
N1 C11 C10 122.84(14) . . ?
N1 C11 H11 118.9(10) . . ?
C10 C11 H11 118.1(10) . . ?
O3 B C23 110.89(14) . . ?
O3 B C29 105.98(13) . . ?
C23 B C29 116.98(14) . . ?
O3 B N1 104.22(13) . . ?
C23 B N1 107.00(13) . . ?
C29 B N1 111.07(12) . . ?

loop_
_geom_bond_atom_site_label_1
_geom_bond_atom_site_label_2
_geom_bond_distance
_geom_bond_site_symmetry_2
_geom_bond_publ_flag
O1 C12 1.254(2) . ?
O2 C12 1.267(2) . ?
O2 H12 0.883(10) . ?
N2 C16 1.368(3) . ?
N2 C17 1.374(3) . ?
N2 H17 0.88(3) . ?
O3 C1 1.330(2) . ?
O3 B 1.495(2) . ?
N1 C11 1.299(2) . ?
N1 C13 1.4917(19) . ?
N1 B 1.631(2) . ?
C19 C18 1.368(3) . ?
C19 C20 1.404(3) . ?
C19 H19 0.9300 . ?
C20 C21 1.383(3) . ?
C20 H20 0.9300 . ?
C21 C22 1.397(3) . ?
C21 H21 0.9300 . ?
C22 C17 1.409(2) . ?
C22 C15 1.435(3) . ?
C15 C16 1.364(2) . ?
C15 C14 1.495(2) . ?
C14 C13 1.531(2) . ?
C14 H14A 0.9700 . ?
C14 H14B 0.9700 . ?
C13 C12 1.532(2) . ?
C13 H13 0.9800 . ?
C10 C1 1.395(2) . ?
C10 C11 1.421(2) . ?
C10 C9 1.442(2) . ?
C9 C8 1.410(3) . ?
C9 C4 1.421(2) . ?
C4 C3 1.416(3) . ?
C4 C5 1.418(3) . ?
C5 C6 1.356(4) . ?
C5 H5 0.9300 . ?
C6 C7 1.393(3) . ?
C6 H6 0.9300 . ?
C18 C17 1.388(3) . ?
C18 H18 0.9300 . ?
C1 C2 1.416(2) . ?
C23 C28 1.392(3) . ?
C23 C24 1.395(3) . ?
C23 B 1.614(3) . ?
C28 C27 1.385(3) . ?
C28 H28 0.9300 . ?
C27 C26 1.356(5) . ?
C27 H27 0.9300 . ?
C26 C25 1.366(5) . ?
C26 H26 0.9300 . ?
C25 C24 1.395(4) . ?
C25 H25 0.9300 . ?
C24 H24 0.9300 . ?
C29 C34 1.390(3) . ?
C29 C30 1.400(3) . ?
C29 B 1.618(2) . ?
C34 C33 1.399(3) . ?
C34 H34 0.9300 . ?
C33 C32 1.369(4) . ?
C33 H33 0.9300 . ?
C32 C31 1.367(4) . ?
C32 H32 0.9300 . ?
C31 C30 1.392(3) . ?
C31 H31 0.9300 . ?
C30 H30 0.9300 . ?
C2 C3 1.353(3) . ?
C2 H2 0.9300 . ?
C3 H3 0.9300 . ?
C8 C7 1.371(3) . ?
C8 H8 0.9300 . ?
C7 H7 0.9300 . ?
C16 H16 0.9300 . ?
C11 H11 0.983(18) . ?

loop_
_geom_hbond_atom_site_label_D
_geom_hbond_atom_site_label_H
_geom_hbond_atom_site_label_A
_geom_hbond_distance_DH
_geom_hbond_distance_HA
_geom_hbond_distance_DA
_geom_hbond_angle_DHA
_geom_hbond_site_symmetry_A
_geom_hbond_publ_flag
C11 H11 O2 0.983(18) 2.407(18) 3.074(3) 124.6(13) . yes
O2 H12 O1 0.883(10) 1.817(12) 2.693(2) 171(4) 3_666 yes
C11 H11 O2 0.983(18) 2.407(18) 3.074(3) 124.6(13) . yes
O2 H12 O1 0.883(10) 1.817(12) 2.693(2) 171(4) 3_666 yes

loop_
_geom_torsion_atom_site_label_1
_geom_torsion_atom_site_label_2
_geom_torsion_atom_site_label_3
_geom_torsion_atom_site_label_4
_geom_torsion
_geom_torsion_site_symmetry_1
_geom_torsion_site_symmetry_2
_geom_torsion_site_symmetry_3
_geom_torsion_site_symmetry_4
_geom_torsion_publ_flag
C18 C19 C20 C21 0.7(4) . . . . ?
C19 C20 C21 C22 -0.5(3) . . . . ?
C20 C21 C22 C17 -0.2(3) . . . . ?
C20 C21 C22 C15 -177.3(2) . . . . ?
C21 C22 C15 C16 177.6(2) . . . . ?
C17 C22 C15 C16 0.2(2) . . . . ?
C21 C22 C15 C14 0.5(3) . . . . ?
C17 C22 C15 C14 -176.93(17) . . . . ?
C16 C15 C14 C13 111.8(2) . . . . ?
C22 C15 C14 C13 -71.6(2) . . . . ?
C11 N1 C13 C14 71.65(18) . . . . ?
B N1 C13 C14 -105.15(16) . . . . ?
C11 N1 C13 C12 -53.36(18) . . . . ?
B N1 C13 C12 129.83(14) . . . . ?
C15 C14 C13 N1 173.59(13) . . . . ?
C15 C14 C13 C12 -61.92(18) . . . . ?
C1 C10 C9 C8 -179.97(17) . . . . ?
C11 C10 C9 C8 11.0(2) . . . . ?
C1 C10 C9 C4 0.4(2) . . . . ?
C11 C10 C9 C4 -168.65(15) . . . . ?
C8 C9 C4 C3 -177.74(18) . . . . ?
C10 C9 C4 C3 1.9(3) . . . . ?
C8 C9 C4 C5 2.8(3) . . . . ?
C10 C9 C4 C5 -177.55(16) . . . . ?
C3 C4 C5 C6 179.1(2) . . . . ?
C9 C4 C5 C6 -1.4(3) . . . . ?
C4 C5 C6 C7 -1.2(4) . . . . ?
C20 C19 C18 C17 0.0(4) . . . . ?
C16 N2 C17 C18 -178.8(2) . . . . ?
C16 N2 C17 C22 -0.2(2) . . . . ?
C19 C18 C17 N2 177.7(2) . . . . ?
C19 C18 C17 C22 -0.7(3) . . . . ?
C21 C22 C17 N2 -177.90(18) . . . . ?
C15 C22 C17 N2 0.0(2) . . . . ?
C21 C22 C17 C18 0.8(3) . . . . ?
C15 C22 C17 C18 178.70(18) . . . . ?
N1 C13 C12 O1 -98.77(17) . . . . ?
C14 C13 C12 O1 136.83(15) . . . . ?
N1 C13 C12 O2 81.50(18) . . . . ?
C14 C13 C12 O2 -42.91(19) . . . . ?
B O3 C1 C10 -24.8(2) . . . . ?
B O3 C1 C2 159.93(16) . . . . ?
C11 C10 C1 O3 -8.7(2) . . . . ?
C9 C10 C1 O3 -178.29(14) . . . . ?
C11 C10 C1 C2 166.46(17) . . . . ?
C9 C10 C1 C2 -3.1(3) . . . . ?
C24 C23 C28 C27 0.6(3) . . . . ?
B C23 C28 C27 -178.3(2) . . . . ?
C23 C28 C27 C26 0.5(4) . . . . ?
C28 C27 C26 C25 -1.2(4) . . . . ?
C27 C26 C25 C24 0.8(4) . . . . ?
C28 C23 C24 C25 -1.0(3) . . . . ?
B C23 C24 C25 177.93(18) . . . . ?
C26 C25 C24 C23 0.3(4) . . . . ?
C30 C29 C34 C33 0.3(2) . . . . ?
B C29 C34 C33 -176.25(16) . . . . ?
C29 C34 C33 C32 -0.8(3) . . . . ?
C34 C33 C32 C31 0.8(3) . . . . ?
C33 C32 C31 C30 -0.4(3) . . . . ?
C32 C31 C30 C29 -0.1(3) . . . . ?
C34 C29 C30 C31 0.1(2) . . . . ?
B C29 C30 C31 176.81(16) . . . . ?
O3 C1 C2 C3 178.82(18) . . . . ?
C10 C1 C2 C3 3.4(3) . . . . ?
C1 C2 C3 C4 -1.1(3) . . . . ?
C5 C4 C3 C2 177.8(2) . . . . ?
C9 C4 C3 C2 -1.6(3) . . . . ?
C4 C9 C8 C7 -1.6(3) . . . . ?
C10 C9 C8 C7 178.79(18) . . . . ?
C9 C8 C7 C6 -1.1(3) . . . . ?
C5 C6 C7 C8 2.5(4) . . . . ?
C22 C15 C16 N2 -0.3(2) . . . . ?
C14 C15 C16 N2 176.83(18) . . . . ?
C17 N2 C16 C15 0.3(2) . . . . ?
C13 N1 C11 C10 -169.71(14) . . . . ?
B N1 C11 C10 7.2(2) . . . . ?
C1 C10 C11 N1 16.8(2) . . . . ?
C9 C10 C11 N1 -173.85(15) . . . . ?
C1 O3 B C23 -71.81(18) . . . . ?
C1 O3 B C29 160.28(13) . . . . ?
C1 O3 B N1 43.00(18) . . . . ?
C28 C23 B O3 164.17(17) . . . . ?
C24 C23 B O3 -14.7(2) . . . . ?
C28 C23 B C29 -74.2(2) . . . . ?
C24 C23 B C29 107.01(19) . . . . ?
C28 C23 B N1 51.1(2) . . . . ?
C24 C23 B N1 -127.71(17) . . . . ?
C34 C29 B O3 139.43(15) . . . . ?
C30 C29 B O3 -36.98(19) . . . . ?
C34 C29 B C23 15.2(2) . . . . ?
C30 C29 B C23 -161.17(15) . . . . ?
C34 C29 B N1 -107.98(17) . . . . ?
C30 C29 B N1 75.61(18) . . . . ?
C11 N1 B O3 -34.33(18) . . . . ?
C13 N1 B O3 142.50(13) . . . . ?
C11 N1 B C23 83.19(17) . . . . ?
C13 N1 B C23 -99.98(16) . . . . ?
C11 N1 B C29 -148.04(14) . . . . ?
C13 N1 B C29 28.8(2) . . . . ?
